data_4314775
loop_
_publ_author_name
'Jae-Hyuk Her'
'Peter W. Stephens'
'Christopher M. Kareis'
'Joshua G. Moore'
'Kil Sik Min'
'Jong-Won Park'
'Garima Bali'
'Bretni S. Kennon'
'Joel S. Miller'

_publ_contact_author_address
; 
Department of Chemistry
University of Utah
315 S. 1400 E. RM 2124
Salt Lake City
Utah 84112-0850
USA
;
_publ_contact_author_email jsmiller@chem.utah.edu
_publ_contact_author_fax 801-581-8433
_publ_contact_author_name 'Joel S. Miller'
_publ_contact_author_phone 801-585-5455
_publ_section_title
;
 Anomalous Non-Prussian Blue Structures and Magnetic Ordering of
 K2MnII[MnII(CN)6] and Rb2MnII[MnII(CN)6]
;
_journal_name_full 'Inorganic Chemistry'
_journal_page_first 1524
_journal_page_last 1534
_journal_paper_doi 10.1021/ic901903f
_journal_volume 49
_journal_year 2010
_chemical_formula_moiety 'C6 Cs2 Mn2 N6'
_chemical_formula_structural 'Cs2 Mn [Mn (CN)6]'
_chemical_formula_sum 'C6 Cs2 Mn2 N6'
_chemical_formula_weight 531.79
_chemical_name_systematic
;
Cesium cyanomanganate
;
_space_group_crystal_system cubic
_space_group_IT_number 225
_space_group_name_H-M_alt 'F m -3 m'
_symmetry_space_group_name_Hall '-F 4 2 3'
_symmetry_space_group_name_H-M 'F m -3 m'
_cell_angle_alpha 90
_cell_angle_beta 90
_cell_angle_gamma 90
_cell_formula_units_Z 4
_cell_length_a 10.60605(12)
_cell_length_b 10.60605(12)
_cell_length_c 10.60605(12)
_cell_measurement_temperature 293
_cell_volume 1193.06(2)
_computing_cell_refinement TOPAS-Academic
_computing_data_collection SPEC
_computing_data_reduction TOPAS-Academic
_computing_structure_refinement TOPAS-Academic
_computing_structure_solution TOPAS-Academic
_diffrn_ambient_temperature 300
_diffrn_detector 'NaI scintillation counter'
_diffrn_measurement_device_type 'Huber diffractometer'
_diffrn_radiation_monochromator 'Si(111) channel cut'
_diffrn_radiation_type synchrotron
_diffrn_radiation_wavelength 0.700469
_diffrn_source synchrotron
_exptl_absorpt_coefficient_mu 86.3708
_exptl_absorpt_correction_type none
_pd_block_diffractogram_id Cs2Mn2C6N6-profile
_pd_char_colour blue-green
_pd_instr_location
;
X16C, National Synchrotron Light Source, Brookhaven National Laboratory
;
_pd_meas_2theta_range_inc 0.005
_pd_meas_2theta_range_max 41.750
_pd_meas_2theta_range_min 2.000
_pd_meas_number_of_points 7951
_pd_meas_scan_method step
_pd_proc_2theta_range_inc 0.005
_pd_proc_2theta_range_max 41.750
_pd_proc_2theta_range_min 2.0
_pd_proc_info_excluded_regions none
_pd_proc_ls_background_function
;
Chebyshev polynomial with 34 coefficients
;
_pd_proc_ls_pref_orient_corr
;
none
;
_pd_proc_ls_profile_function
;
Simple_Axial_model function with Rp=9999,Rs=330 in TOPAS-Academic.
;
_pd_proc_ls_prof_R_factor 0.060
_pd_proc_ls_prof_wR_expected 0.071
_pd_proc_ls_prof_wR_factor 0.079
_pd_proc_wavelength 0.700469
_pd_spec_mounting
;
capillary
;
_pd_spec_mount_mode transmission
_pd_spec_shape cylinder
_refine_ls_extinction_method none
_refine_ls_goodness_of_fit_all 1.117
_refine_ls_hydrogen_treatment undef
_refine_ls_number_parameters 74
_refine_ls_R_I_factor 0.011
_refine_ls_shift/su_max 0.001
_refine_ls_weighting_details 1/(sigma*sigma)
_refine_ls_weighting_scheme sigma
_cod_data_source_file ic901903f_si_001_3.cif
_cod_data_source_block Cs2Mn2C6N6
_cod_depositor_comments
;
The following automatic conversions were performed:

'_space_group_crystal_system' value 'Cubic' changed to 'cubic'
according to the built-in table from CIF Core dictionary named
'cif_core.dic' version 2.4.1 from 2010-06-29.

Automatic conversion script
Id: cif_fix_values 1646 2011-03-28 12:23:43Z adriana 
;
_cod_original_cell_volume 1193.057(40)
_cod_database_code 4314775
_cod_database_fobs_code 4314775

loop_
_symmetry_equiv_pos_site_id
_symmetry_equiv_pos_as_xyz
1 'x, y, z'
2 '-x, -y, z'
3 '-x, y, -z'
4 'x, -y, -z'
5 'z, x, y'
6 'z, -x, -y'
7 '-z, -x, y'
8 '-z, x, -y'
9 'y, z, x'
10 '-y, z, -x'
11 'y, -z, -x'
12 '-y, -z, x'
13 'y, x, -z'
14 '-y, -x, -z'
15 'y, -x, z'
16 '-y, x, z'
17 'x, z, -y'
18 '-x, z, y'
19 '-x, -z, -y'
20 'x, -z, y'
21 'z, y, -x'
22 'z, -y, x'
23 '-z, y, x'
24 '-z, -y, -x'
25 '-x, -y, -z'
26 'x, y, -z'
27 'x, -y, z'
28 '-x, y, z'
29 '-z, -x, -y'
30 '-z, x, y'
31 'z, x, -y'
32 'z, -x, y'
33 '-y, -z, -x'
34 'y, -z, x'
35 '-y, z, x'
36 'y, z, -x'
37 '-y, -x, z'
38 'y, x, z'
39 '-y, x, -z'
40 'y, -x, -z'
41 '-x, -z, y'
42 'x, -z, -y'
43 'x, z, y'
44 '-x, z, -y'
45 '-z, -y, x'
46 '-z, y, -x'
47 'z, -y, -x'
48 'z, y, x'
49 'x, y+1/2, z+1/2'
50 '-x, -y+1/2, z+1/2'
51 '-x, y+1/2, -z+1/2'
52 'x, -y+1/2, -z+1/2'
53 'z, x+1/2, y+1/2'
54 'z, -x+1/2, -y+1/2'
55 '-z, -x+1/2, y+1/2'
56 '-z, x+1/2, -y+1/2'
57 'y, z+1/2, x+1/2'
58 '-y, z+1/2, -x+1/2'
59 'y, -z+1/2, -x+1/2'
60 '-y, -z+1/2, x+1/2'
61 'y, x+1/2, -z+1/2'
62 '-y, -x+1/2, -z+1/2'
63 'y, -x+1/2, z+1/2'
64 '-y, x+1/2, z+1/2'
65 'x, z+1/2, -y+1/2'
66 '-x, z+1/2, y+1/2'
67 '-x, -z+1/2, -y+1/2'
68 'x, -z+1/2, y+1/2'
69 'z, y+1/2, -x+1/2'
70 'z, -y+1/2, x+1/2'
71 '-z, y+1/2, x+1/2'
72 '-z, -y+1/2, -x+1/2'
73 '-x, -y+1/2, -z+1/2'
74 'x, y+1/2, -z+1/2'
75 'x, -y+1/2, z+1/2'
76 '-x, y+1/2, z+1/2'
77 '-z, -x+1/2, -y+1/2'
78 '-z, x+1/2, y+1/2'
79 'z, x+1/2, -y+1/2'
80 'z, -x+1/2, y+1/2'
81 '-y, -z+1/2, -x+1/2'
82 'y, -z+1/2, x+1/2'
83 '-y, z+1/2, x+1/2'
84 'y, z+1/2, -x+1/2'
85 '-y, -x+1/2, z+1/2'
86 'y, x+1/2, z+1/2'
87 '-y, x+1/2, -z+1/2'
88 'y, -x+1/2, -z+1/2'
89 '-x, -z+1/2, y+1/2'
90 'x, -z+1/2, -y+1/2'
91 'x, z+1/2, y+1/2'
92 '-x, z+1/2, -y+1/2'
93 '-z, -y+1/2, x+1/2'
94 '-z, y+1/2, -x+1/2'
95 'z, -y+1/2, -x+1/2'
96 'z, y+1/2, x+1/2'
97 'x+1/2, y, z+1/2'
98 '-x+1/2, -y, z+1/2'
99 '-x+1/2, y, -z+1/2'
100 'x+1/2, -y, -z+1/2'
101 'z+1/2, x, y+1/2'
102 'z+1/2, -x, -y+1/2'
103 '-z+1/2, -x, y+1/2'
104 '-z+1/2, x, -y+1/2'
105 'y+1/2, z, x+1/2'
106 '-y+1/2, z, -x+1/2'
107 'y+1/2, -z, -x+1/2'
108 '-y+1/2, -z, x+1/2'
109 'y+1/2, x, -z+1/2'
110 '-y+1/2, -x, -z+1/2'
111 'y+1/2, -x, z+1/2'
112 '-y+1/2, x, z+1/2'
113 'x+1/2, z, -y+1/2'
114 '-x+1/2, z, y+1/2'
115 '-x+1/2, -z, -y+1/2'
116 'x+1/2, -z, y+1/2'
117 'z+1/2, y, -x+1/2'
118 'z+1/2, -y, x+1/2'
119 '-z+1/2, y, x+1/2'
120 '-z+1/2, -y, -x+1/2'
121 '-x+1/2, -y, -z+1/2'
122 'x+1/2, y, -z+1/2'
123 'x+1/2, -y, z+1/2'
124 '-x+1/2, y, z+1/2'
125 '-z+1/2, -x, -y+1/2'
126 '-z+1/2, x, y+1/2'
127 'z+1/2, x, -y+1/2'
128 'z+1/2, -x, y+1/2'
129 '-y+1/2, -z, -x+1/2'
130 'y+1/2, -z, x+1/2'
131 '-y+1/2, z, x+1/2'
132 'y+1/2, z, -x+1/2'
133 '-y+1/2, -x, z+1/2'
134 'y+1/2, x, z+1/2'
135 '-y+1/2, x, -z+1/2'
136 'y+1/2, -x, -z+1/2'
137 '-x+1/2, -z, y+1/2'
138 'x+1/2, -z, -y+1/2'
139 'x+1/2, z, y+1/2'
140 '-x+1/2, z, -y+1/2'
141 '-z+1/2, -y, x+1/2'
142 '-z+1/2, y, -x+1/2'
143 'z+1/2, -y, -x+1/2'
144 'z+1/2, y, x+1/2'
145 'x+1/2, y+1/2, z'
146 '-x+1/2, -y+1/2, z'
147 '-x+1/2, y+1/2, -z'
148 'x+1/2, -y+1/2, -z'
149 'z+1/2, x+1/2, y'
150 'z+1/2, -x+1/2, -y'
151 '-z+1/2, -x+1/2, y'
152 '-z+1/2, x+1/2, -y'
153 'y+1/2, z+1/2, x'
154 '-y+1/2, z+1/2, -x'
155 'y+1/2, -z+1/2, -x'
156 '-y+1/2, -z+1/2, x'
157 'y+1/2, x+1/2, -z'
158 '-y+1/2, -x+1/2, -z'
159 'y+1/2, -x+1/2, z'
160 '-y+1/2, x+1/2, z'
161 'x+1/2, z+1/2, -y'
162 '-x+1/2, z+1/2, y'
163 '-x+1/2, -z+1/2, -y'
164 'x+1/2, -z+1/2, y'
165 'z+1/2, y+1/2, -x'
166 'z+1/2, -y+1/2, x'
167 '-z+1/2, y+1/2, x'
168 '-z+1/2, -y+1/2, -x'
169 '-x+1/2, -y+1/2, -z'
170 'x+1/2, y+1/2, -z'
171 'x+1/2, -y+1/2, z'
172 '-x+1/2, y+1/2, z'
173 '-z+1/2, -x+1/2, -y'
174 '-z+1/2, x+1/2, y'
175 'z+1/2, x+1/2, -y'
176 'z+1/2, -x+1/2, y'
177 '-y+1/2, -z+1/2, -x'
178 'y+1/2, -z+1/2, x'
179 '-y+1/2, z+1/2, x'
180 'y+1/2, z+1/2, -x'
181 '-y+1/2, -x+1/2, z'
182 'y+1/2, x+1/2, z'
183 '-y+1/2, x+1/2, -z'
184 'y+1/2, -x+1/2, -z'
185 '-x+1/2, -z+1/2, y'
186 'x+1/2, -z+1/2, -y'
187 'x+1/2, z+1/2, y'
188 '-x+1/2, z+1/2, -y'
189 '-z+1/2, -y+1/2, x'
190 '-z+1/2, y+1/2, -x'
191 'z+1/2, -y+1/2, -x'
192 'z+1/2, y+1/2, x'

loop_
_atom_site_aniso_label
_atom_site_aniso_U_11
_atom_site_aniso_U_22
_atom_site_aniso_U_33
_atom_site_aniso_U_12
_atom_site_aniso_U_13
_atom_site_aniso_U_23
_atom_site_aniso_type_symbol
? ? ? ? ? ? ? ?

loop_
_atom_site_label
_atom_site_type_symbol
_atom_site_symmetry_multiplicity
_atom_site_fract_x
_atom_site_fract_y
_atom_site_fract_z
_atom_site_occupancy
_atom_site_B_iso_or_equiv
Mn1 Mn+2 4 0 0 0 1 1.84(32)
Mn2 Mn+2 4 0.5 0.5 0.5 1 2.10(33)
Cs Cs+1 8 0.25 0.25 0.25 1 4.786(36)
C3 C 24 0.31786(91) 0 0 1 2.80(45)
N4 N 24 0.20641(89) 0 0 1 2.15(36)

loop_
_atom_type_symbol
_atom_type_description
_atom_type_scat_dispersion_real
_atom_type_scat_dispersion_imag
_atom_type_scat_source
_atom_type_scat_length_neutron
? ? ? ? ? ?

loop_
_geom_angle_atom_site_label_1
_geom_angle_atom_site_label_2
_geom_angle_atom_site_label_3
_geom_angle
_geom_angle_site_symmetry_1
_geom_angle_site_symmetry_2
_geom_angle_site_symmetry_3
N4 Mn1 N4 90.000 6_555 1_555 2_555
N4 Mn1 N4 90.000 10_555 1_555 6_555
N4 Mn1 N4 90.000 10_555 1_555 2_555
N4 Mn1 N4 90.000 1_555 1_555 10_555
N4 Mn1 N4 90.000 1_555 1_555 6_555
N4 Mn1 N4 180.000 1_555 1_555 2_555
N4 Mn1 N4 90.000 5_555 1_555 1_555
N4 Mn1 N4 90.000 5_555 1_555 10_555
N4 Mn1 N4 180.000 5_555 1_555 6_555
N4 Mn1 N4 90.000 5_555 1_555 2_555
N4 Mn1 N4 90.000 9_555 1_555 5_555
N4 Mn1 N4 90.000 9_555 1_555 1_555
N4 Mn1 N4 180.000 9_555 1_555 10_555
N4 Mn1 N4 90.000 9_555 1_555 6_555
N4 Mn1 N4 90.000 9_555 1_555 2_555
C3 Mn2 C3 90.000 154_556 1_555 102_565
C3 Mn2 C3 90.000 50_655 1_555 154_556
C3 Mn2 C3 90.000 50_655 1_555 102_565
C3 Mn2 C3 90.000 153_555 1_555 50_655
C3 Mn2 C3 180.000 153_555 1_555 154_556
C3 Mn2 C3 90.000 153_555 1_555 102_565
C3 Mn2 C3 90.000 101_555 1_555 153_555
C3 Mn2 C3 90.000 101_555 1_555 50_655
C3 Mn2 C3 90.000 101_555 1_555 154_556
C3 Mn2 C3 180.000 101_555 1_555 102_565
C3 Mn2 C3 90.000 49_555 1_555 101_555
C3 Mn2 C3 90.000 49_555 1_555 153_555
C3 Mn2 C3 180.000 49_555 1_555 50_655
C3 Mn2 C3 90.000 49_555 1_555 154_556
C3 Mn2 C3 90.000 49_555 1_555 102_565
N4 Mn2 C3 90.000 153_555 1_555 49_555
N4 Mn2 C3 90.000 153_555 1_555 101_555
N4 Mn2 C3 0.000 153_555 1_555 153_555
N4 Mn2 C3 90.000 153_555 1_555 50_655
N4 Mn2 C3 180.000 153_555 1_555 154_556
N4 Mn2 C3 90.000 153_555 1_555 102_565
N4 Mn2 N4 90.000 101_555 1_555 153_555
N4 Mn2 C3 90.000 101_555 1_555 49_555
N4 Mn2 C3 0.000 101_555 1_555 101_555
N4 Mn2 C3 90.000 101_555 1_555 153_555
N4 Mn2 C3 90.000 101_555 1_555 50_655
N4 Mn2 C3 90.000 101_555 1_555 154_556
N4 Mn2 C3 180.000 101_555 1_555 102_565
N4 Mn2 N4 90.000 50_655 1_555 101_555
N4 Mn2 N4 90.000 50_655 1_555 153_555
N4 Mn2 C3 180.000 50_655 1_555 49_555
N4 Mn2 C3 90.000 50_655 1_555 101_555
N4 Mn2 C3 90.000 50_655 1_555 153_555
N4 Mn2 C3 0.000 50_655 1_555 50_655
N4 Mn2 C3 90.000 50_655 1_555 154_556
N4 Mn2 C3 90.000 50_655 1_555 102_565
N4 Mn2 N4 90.000 154_556 1_555 50_655
N4 Mn2 N4 90.000 154_556 1_555 101_555
N4 Mn2 N4 180.000 154_556 1_555 153_555
N4 Mn2 C3 90.000 154_556 1_555 49_555
N4 Mn2 C3 90.000 154_556 1_555 101_555
N4 Mn2 C3 90.000 154_556 1_555 50_655
N4 Mn2 C3 0.000 154_556 1_555 154_556
N4 Mn2 C3 90.000 154_556 1_555 102_565
N4 Mn2 N4 90.000 102_565 1_555 154_556
N4 Mn2 N4 90.000 102_565 1_555 50_655
N4 Mn2 N4 90.000 102_565 1_555 153_555
N4 Mn2 C3 90.000 102_565 1_555 49_555
N4 Mn2 C3 180.000 102_565 1_555 101_555
N4 Mn2 C3 90.000 102_565 1_555 153_555
N4 Mn2 C3 90.000 102_565 1_555 50_655
N4 Mn2 C3 90.000 102_565 1_555 154_556
N4 Mn2 C3 0.000 102_565 1_555 102_565
N4 Mn2 N4 90.000 49_555 1_555 102_565
N4 Mn2 N4 90.000 49_555 1_555 154_556
N4 Mn2 N4 90.000 49_555 1_555 101_555
N4 Mn2 N4 90.000 49_555 1_555 153_555
N4 Mn2 C3 0.000 49_555 1_555 49_555
N4 Mn2 C3 90.000 49_555 1_555 101_555
N4 Mn2 C3 90.000 49_555 1_555 153_555
N4 Mn2 C3 180.000 49_555 1_555 50_655
N4 Mn2 C3 90.000 49_555 1_555 154_556
N4 Mn2 C3 90.000 49_555 1_555 102_565
Mn2 C3 N4 180.000 49_544 1_555 1_555
C3 C3 Mn2 45.000 149_545 1_555 49_544
C3 C3 N4 135.000 149_545 1_555 1_555
C3 C3 C3 60.000 105_554 1_555 149_545
C3 C3 Mn2 45.000 105_554 1_555 49_544
C3 C3 N4 135.000 105_554 1_555 1_555
C3 C3 C3 90.000 106_555 1_555 105_554
C3 C3 C3 60.000 106_555 1_555 149_545
C3 C3 Mn2 45.000 106_555 1_555 49_544
C3 C3 N4 135.000 106_555 1_555 1_555
C3 C3 C3 60.000 150_555 1_555 106_555
C3 C3 C3 60.000 150_555 1_555 105_554
C3 C3 C3 90.000 150_555 1_555 149_545
C3 C3 Mn2 45.000 150_555 1_555 49_544
C3 C3 N4 135.000 150_555 1_555 1_555
Mn1 N4 C3 180.000 1_555 1_555 1_555
N4 N4 Mn1 45.000 9_555 1_555 1_555
N4 N4 C3 135.000 9_555 1_555 1_555
N4 N4 N4 60.000 5_555 1_555 9_555
N4 N4 Mn1 45.000 5_555 1_555 1_555
N4 N4 C3 135.000 5_555 1_555 1_555
N4 N4 N4 90.000 6_555 1_555 5_555
N4 N4 N4 60.000 6_555 1_555 9_555
N4 N4 Mn1 45.000 6_555 1_555 1_555
N4 N4 C3 135.000 6_555 1_555 1_555
N4 N4 N4 60.000 10_555 1_555 6_555
N4 N4 N4 60.000 10_555 1_555 5_555
N4 N4 N4 90.000 10_555 1_555 9_555
N4 N4 Mn1 45.000 10_555 1_555 1_555
N4 N4 C3 135.000 10_555 1_555 1_555
Mn2 N4 N4 135.000 49_544 1_555 10_555
Mn2 N4 N4 135.000 49_544 1_555 6_555
Mn2 N4 N4 135.000 49_544 1_555 5_555
Mn2 N4 N4 135.000 49_544 1_555 9_555
Mn2 N4 Mn1 180.000 49_544 1_555 1_555
Mn2 N4 C3 0.000 49_544 1_555 1_555

loop_
_geom_bond_atom_site_label_1
_geom_bond_atom_site_label_2
_geom_bond_distance
_geom_bond_site_symmetry_1
_geom_bond_site_symmetry_2
Mn1 N4 2.1892(95) 1_555 2_555
Mn1 N4 2.1892(95) 1_555 6_555
Mn1 N4 2.1892(95) 1_555 10_555
Mn1 N4 2.1892(95) 1_555 1_555
Mn1 N4 2.1892(95) 1_555 5_555
Mn1 N4 2.1892(95) 1_555 9_555
Mn2 C3 1.9318(96) 1_555 102_565
Mn2 C3 1.9318(96) 1_555 154_556
Mn2 C3 1.9318(96) 1_555 50_655
Mn2 C3 1.9318(96) 1_555 153_555
Mn2 C3 1.9318(96) 1_555 101_555
Mn2 C3 1.9318(96) 1_555 49_555
Mn2 N4 3.1138(95) 1_555 153_555
Mn2 N4 3.1138(95) 1_555 101_555
Mn2 N4 3.1138(95) 1_555 50_655
Mn2 N4 3.1138(95) 1_555 154_556
Mn2 N4 3.1138(95) 1_555 102_565
Mn2 N4 3.1138(95) 1_555 49_555
C3 N4 1.182(14) 1_555 1_555
C3 Mn2 1.9318(96) 1_555 49_544
C3 C3 2.732(14) 1_555 149_545
C3 C3 2.732(14) 1_555 105_554
C3 C3 2.732(14) 1_555 106_555
C3 C3 2.732(14) 1_555 150_555
N4 C3 1.182(14) 1_555 1_555
N4 Mn1 2.1892(95) 1_555 1_555
N4 N4 3.096(13) 1_555 9_555
N4 N4 3.096(13) 1_555 5_555
N4 N4 3.096(13) 1_555 6_555
N4 N4 3.096(13) 1_555 10_555
N4 Mn2 3.1138(95) 1_555 49_544
